data_4036529
loop_
_publ_author_name
'Horn, Evan J.'
'Silverston, Joel S.'
'Vanderwal, Christopher D.'

_publ_section_title
;
 A Failed Late-Stage Epimerization Thwarts an Approach to Ineleganolide.
;
_journal_issue 5
_journal_name_full 'The Journal of organic chemistry'
_journal_page_first 1819
_journal_page_last 1838
_journal_paper_doi 10.1021/acs.joc.5b02550
_journal_volume 81
_journal_year 2016
_chemical_formula_sum 'C11 H10 Br F3 O6 S'
_chemical_formula_weight 407.16
_space_group_crystal_system monoclinic
_space_group_IT_number 14
_space_group_name_Hall '-P 2ybc'
_space_group_name_H-M_alt 'P 1 21/c 1'
_atom_sites_solution_hydrogens difmap
_atom_sites_solution_primary direct
_atom_sites_solution_secondary difmap
_audit_creation_method SHELXL-2014/7
_cell_angle_alpha 90
_cell_angle_beta 105.8816(6)
_cell_angle_gamma 90
_cell_formula_units_Z 4
_cell_length_a 17.8748(9)
_cell_length_b 7.8647(4)
_cell_length_c 10.3954(5)
_cell_measurement_reflns_used 9895
_cell_measurement_temperature 143(2)
_cell_measurement_theta_max 28.05
_cell_measurement_theta_min 2.37
_cell_volume 1405.60(12)
_computing_cell_refinement 'Bruker SAINT 7.46a, 2007'
_computing_data_collection 'Bruker APEX2 2.2, 2007'
_computing_data_reduction 'Bruker SAINT 7.46a, 2007'
_computing_molecular_graphics 'Bruker SHELXTL'
_computing_publication_material 'Bruker SHELXTL'
_computing_structure_refinement 'SHELXL-2014/7 (Sheldrick, 2014)'
_computing_structure_solution 'SHELXS-97 (Sheldrick, 2008)'
_diffrn_ambient_temperature 143(2)
_diffrn_measured_fraction_theta_full 1.000
_diffrn_measured_fraction_theta_max 0.934
_diffrn_measurement_device_type 'Bruker SMART APEX II CCD'
_diffrn_measurement_method '\f and \w scans'
_diffrn_radiation_type MoK\a
_diffrn_radiation_wavelength 0.71073
_diffrn_reflns_av_R_equivalents 0.0177
_diffrn_reflns_av_unetI/netI 0.0136
_diffrn_reflns_Laue_measured_fraction_full 1.000
_diffrn_reflns_Laue_measured_fraction_max 0.934
_diffrn_reflns_limit_h_max 22
_diffrn_reflns_limit_h_min -22
_diffrn_reflns_limit_k_max 10
_diffrn_reflns_limit_k_min -10
_diffrn_reflns_limit_l_max 13
_diffrn_reflns_limit_l_min -13
_diffrn_reflns_number 15467
_diffrn_reflns_point_group_measured_fraction_full 1.000
_diffrn_reflns_point_group_measured_fraction_max 0.934
_diffrn_reflns_theta_full 25.500
_diffrn_reflns_theta_max 28.413
_diffrn_reflns_theta_min 2.369
_diffrn_source 'fine-focus sealed tube'
_exptl_absorpt_coefficient_mu 3.134
_exptl_absorpt_correction_T_max 0.8650
_exptl_absorpt_correction_T_min 0.3336
_exptl_absorpt_correction_type numerical
_exptl_absorpt_process_details 'Bruker SADABS 2008/1'
_exptl_crystal_colour colorless
_exptl_crystal_density_diffrn 1.924
_exptl_crystal_density_meas ?
_exptl_crystal_density_method none
_exptl_crystal_description irregular
_exptl_crystal_F_000 808
_exptl_crystal_size_max 0.534
_exptl_crystal_size_mid 0.288
_exptl_crystal_size_min 0.068
_refine_diff_density_max 0.513
_refine_diff_density_min -0.349
_refine_diff_density_rms 0.058
_refine_ls_extinction_method none
_refine_ls_goodness_of_fit_ref 1.051
_refine_ls_hydrogen_treatment refall
_refine_ls_matrix_type full
_refine_ls_number_parameters 239
_refine_ls_number_reflns 3302
_refine_ls_number_restraints 0
_refine_ls_restrained_S_all 1.051
_refine_ls_R_factor_all 0.0232
_refine_ls_R_factor_gt 0.0208
_refine_ls_shift/su_max 0.001
_refine_ls_shift/su_mean 0.000
_refine_ls_structure_factor_coef Fsqd
_refine_ls_weighting_details 'w=1/[\s^2^(Fo^2^)+(0.0344P)^2^+0.5242P] where P=(Fo^2^+2Fc^2^)/3'
_refine_ls_weighting_scheme calc
_refine_ls_wR_factor_gt 0.0549
_refine_ls_wR_factor_ref 0.0561
_reflns_Friedel_coverage 0.000
_reflns_number_gt 3069
_reflns_number_total 3302
_reflns_threshold_expression 'I > 2\s(I)'
_cod_data_source_file jo5b02550_si_003.cif
_cod_data_source_block cdv13
_cod_depositor_comments
;
The following automatic conversions were performed:

data item '_exptl_crystal_density_meas' value 'none' was changed to
'?' -- the value is perceived as not measured.

Automatic conversion script
Id: cif_fix_values 6909 2019-04-08 15:41:33Z antanas 
;
_cod_original_sg_symbol_H-M 'P 21/c'
_cod_database_code 4036529
_shelx_shelxl_version_number 2014/7
_shelx_space_group_comment
; 
The symmetry employed for this shelxl refinement is uniquely defined 
by the following loop, which should always be used as a source of 
symmetry information in preference to the above space-group names. 
They are only intended as comments. 
;
_shelx_estimated_absorpt_t_min 0.285
_shelx_estimated_absorpt_t_max 0.815

loop_
_space_group_symop_operation_xyz
'x, y, z'
'-x, y+1/2, -z+1/2'
'-x, -y, -z'
'x, -y-1/2, z-1/2'

loop_
_atom_site_label
_atom_site_type_symbol
_atom_site_fract_x
_atom_site_fract_y
_atom_site_fract_z
_atom_site_U_iso_or_equiv
_atom_site_adp_type
_atom_site_occupancy
_atom_site_site_symmetry_order
_atom_site_calc_flag
Br1 Br 0.03833(2) 0.28304(2) 0.59478(2) 0.02163(6) Uani 1 1 d
S2 S 0.37957(2) 0.13824(5) 0.63183(4) 0.02274(9) Uani 1 1 d
F1 F 0.47329(6) 0.03218(15) 0.85659(11) 0.0389(3) Uani 1 1 d
F2 F 0.46132(7) 0.30354(15) 0.83933(14) 0.0461(3) Uani 1 1 d
F3 F 0.52820(6) 0.16946(16) 0.72751(13) 0.0404(3) Uani 1 1 d
O1 O 0.12050(6) -0.00942(14) 0.84059(10) 0.0221(2) Uani 1 1 d
O2 O 0.26305(7) -0.22440(13) 0.86799(10) 0.0213(2) Uani 1 1 d
O3 O 0.31445(6) 0.14444(13) 0.70818(11) 0.0212(2) Uani 1 1 d
O4 O 0.16755(8) 0.25096(16) 0.90476(12) 0.0278(3) Uani 1 1 d
O5 O 0.37348(8) 0.29216(18) 0.55973(17) 0.0436(4) Uani 1 1 d
O6 O 0.38299(7) -0.02298(17) 0.57397(12) 0.0312(3) Uani 1 1 d
C1 C 0.09643(9) -0.10721(19) 0.71557(14) 0.0194(3) Uani 1 1 d
C2 C 0.13133(10) -0.28359(19) 0.73579(16) 0.0227(3) Uani 1 1 d
C3 C 0.21517(9) -0.26418(18) 0.73100(14) 0.0183(3) Uani 1 1 d
C4 C 0.30477(9) -0.08272(19) 0.85993(14) 0.0201(3) Uani 1 1 d
C5 C 0.28348(8) -0.00989(18) 0.74071(14) 0.0174(3) Uani 1 1 d
C6 C 0.21712(8) -0.10038(17) 0.64654(13) 0.0155(3) Uani 1 1 d
C7 C 0.13536(8) -0.01470(17) 0.62105(13) 0.0156(3) Uani 1 1 d
C8 C 0.13810(8) 0.16731(19) 0.66972(13) 0.0157(3) Uani 1 1 d
C9 C 0.14491(9) 0.1483(2) 0.81804(14) 0.0199(3) Uani 1 1 d
C10 C 0.25143(11) -0.4198(2) 0.68703(16) 0.0255(3) Uani 1 1 d
C11 C 0.46638(10) 0.1623(2) 0.77379(19) 0.0293(3) Uani 1 1 d
H1A H 0.0407(11) -0.104(2) 0.6854(17) 0.018(4) Uiso 1 1 d
H2A H 0.1039(12) -0.350(3) 0.660(2) 0.029(5) Uiso 1 1 d
H2B H 0.1267(12) -0.334(3) 0.816(2) 0.027(5) Uiso 1 1 d
H4A H 0.3434(12) -0.054(3) 0.933(2) 0.030(5) Uiso 1 1 d
H6B H 0.2283(10) -0.124(2) 0.5693(18) 0.021(5) Uiso 1 1 d
H7A H 0.1065(9) -0.026(2) 0.5301(16) 0.012(4) Uiso 1 1 d
H8A H 0.1767(11) 0.240(2) 0.6528(17) 0.013(4) Uiso 1 1 d
H10A H 0.2513(12) -0.512(3) 0.748(2) 0.034(5) Uiso 1 1 d
H10B H 0.3047(12) -0.395(3) 0.6868(19) 0.027(5) Uiso 1 1 d
H10C H 0.2212(12) -0.455(3) 0.598(2) 0.030(5) Uiso 1 1 d

loop_
_atom_site_aniso_label
_atom_site_aniso_U_11
_atom_site_aniso_U_22
_atom_site_aniso_U_33
_atom_site_aniso_U_23
_atom_site_aniso_U_13
_atom_site_aniso_U_12
Br1 0.01705(9) 0.02214(9) 0.02526(9) -0.00233(5) 0.00506(6) 0.00201(5)
S2 0.01750(18) 0.02254(19) 0.0291(2) 0.00784(15) 0.00784(15) 0.00015(14)
F1 0.0283(5) 0.0471(7) 0.0362(6) 0.0094(5) 0.0004(4) 0.0035(5)
F2 0.0366(6) 0.0398(6) 0.0647(8) -0.0233(6) 0.0187(6) -0.0146(5)
F3 0.0189(5) 0.0458(6) 0.0587(7) -0.0026(6) 0.0145(5) -0.0037(5)
O1 0.0272(6) 0.0265(6) 0.0152(5) -0.0008(4) 0.0100(4) -0.0038(4)
O2 0.0265(6) 0.0213(5) 0.0141(5) 0.0013(4) 0.0019(4) -0.0055(4)
O3 0.0178(5) 0.0144(5) 0.0333(6) 0.0016(4) 0.0099(4) -0.0012(4)
O4 0.0321(7) 0.0317(6) 0.0204(5) -0.0097(5) 0.0087(5) -0.0018(5)
O5 0.0312(7) 0.0401(8) 0.0617(9) 0.0320(7) 0.0165(7) 0.0043(6)
O6 0.0281(6) 0.0382(7) 0.0308(6) -0.0065(5) 0.0138(5) -0.0041(5)
C1 0.0200(7) 0.0224(7) 0.0166(6) 0.0001(5) 0.0062(5) -0.0055(6)
C2 0.0264(8) 0.0199(7) 0.0212(7) 0.0023(6) 0.0056(6) -0.0067(6)
C3 0.0240(7) 0.0156(6) 0.0140(6) -0.0002(5) 0.0029(6) -0.0043(5)
C4 0.0201(7) 0.0204(7) 0.0189(7) -0.0037(6) 0.0038(6) -0.0035(6)
C5 0.0171(6) 0.0146(6) 0.0217(7) -0.0014(5) 0.0074(5) -0.0022(5)
C6 0.0197(7) 0.0145(6) 0.0133(6) -0.0007(5) 0.0059(5) -0.0012(5)
C7 0.0173(6) 0.0162(6) 0.0135(6) -0.0010(5) 0.0046(5) -0.0020(5)
C8 0.0139(6) 0.0178(6) 0.0149(6) -0.0013(5) 0.0034(5) -0.0002(5)
C9 0.0186(7) 0.0251(7) 0.0175(7) -0.0016(6) 0.0075(5) 0.0011(6)
C10 0.0336(9) 0.0159(7) 0.0260(8) -0.0014(6) 0.0064(7) 0.0007(6)
C11 0.0181(7) 0.0289(8) 0.0403(9) -0.0044(7) 0.0069(7) -0.0037(7)

loop_
_atom_type_symbol
_atom_type_description
_atom_type_scat_dispersion_real
_atom_type_scat_dispersion_imag
_atom_type_scat_source
C C 0.0033 0.0016 'International Tables Vol C Tables 4.2.6.8 and 6.1.1.4'
H H 0.0000 0.0000 'International Tables Vol C Tables 4.2.6.8 and 6.1.1.4'
O O 0.0106 0.0060 'International Tables Vol C Tables 4.2.6.8 and 6.1.1.4'
F F 0.0171 0.0103 'International Tables Vol C Tables 4.2.6.8 and 6.1.1.4'
S S 0.1246 0.1234 'International Tables Vol C Tables 4.2.6.8 and 6.1.1.4'
Br Br -0.2901 2.4595 'International Tables Vol C Tables 4.2.6.8 and 6.1.1.4'

loop_
_geom_angle_atom_site_label_1
_geom_angle_atom_site_label_2
_geom_angle_atom_site_label_3
_geom_angle
O6 S2 O5 123.35(9)
O6 S2 O3 111.45(6)
O5 S2 O3 106.26(8)
O6 S2 C11 108.03(8)
O5 S2 C11 105.29(9)
O3 S2 C11 99.79(7)
C9 O1 C1 110.85(11)
C4 O2 C3 107.29(11)
C5 O3 S2 119.00(9)
O1 C1 C2 110.33(12)
O1 C1 C7 104.12(11)
C2 C1 C7 106.38(12)
C1 C2 C3 106.03(12)
O2 C3 C10 106.19(12)
O2 C3 C2 107.77(12)
C10 C3 C2 115.86(13)
O2 C3 C6 105.66(11)
C10 C3 C6 114.79(12)
C2 C3 C6 105.93(12)
C5 C4 O2 113.05(13)
C4 C5 O3 124.39(13)
C4 C5 C6 112.37(13)
O3 C5 C6 123.00(12)
C5 C6 C3 99.21(11)
C5 C6 C7 116.27(11)
C3 C6 C7 106.64(11)
C8 C7 C1 102.31(11)
C8 C7 C6 114.02(11)
C1 C7 C6 104.69(11)
C7 C8 C9 103.42(12)
C7 C8 Br1 111.26(9)
C9 C8 Br1 105.06(9)
O4 C9 O1 123.08(14)
O4 C9 C8 127.96(14)
O1 C9 C8 108.96(12)
F2 C11 F1 108.86(15)
F2 C11 F3 109.55(14)
F1 C11 F3 109.36(14)
F2 C11 S2 109.87(12)
F1 C11 S2 110.59(12)
F3 C11 S2 108.60(12)

loop_
_geom_bond_atom_site_label_1
_geom_bond_atom_site_label_2
_geom_bond_distance
Br1 C8 1.9636(14)
S2 O6 1.4119(13)
S2 O5 1.4122(13)
S2 O3 1.5788(11)
S2 C11 1.8353(18)
F1 C11 1.321(2)
F2 C11 1.319(2)
F3 C11 1.3217(19)
O1 C9 1.3564(19)
O1 C1 1.4695(17)
O2 C4 1.3561(18)
O2 C3 1.4803(17)
O3 C5 1.4130(17)
O4 C9 1.1953(19)
C1 C2 1.512(2)
C1 C7 1.5340(19)
C2 C3 1.521(2)
C3 C10 1.513(2)
C3 C6 1.5648(19)
C4 C5 1.323(2)
C5 C6 1.4954(19)
C6 C7 1.5648(19)
C7 C8 1.5145(19)
C8 C9 1.5204(19)

loop_
_geom_torsion_atom_site_label_1
_geom_torsion_atom_site_label_2
_geom_torsion_atom_site_label_3
_geom_torsion_atom_site_label_4
_geom_torsion
O6 S2 O3 C5 16.30(13)
O5 S2 O3 C5 153.17(12)
C11 S2 O3 C5 -97.62(12)
C9 O1 C1 C2 133.16(13)
C9 O1 C1 C7 19.38(15)
O1 C1 C2 C3 -78.99(14)
C7 C1 C2 C3 33.35(15)
C4 O2 C3 C10 107.45(14)
C4 O2 C3 C2 -127.80(13)
C4 O2 C3 C6 -14.89(15)
C1 C2 C3 O2 87.71(13)
C1 C2 C3 C10 -153.55(13)
C1 C2 C3 C6 -25.02(15)
C3 O2 C4 C5 8.78(17)
O2 C4 C5 O3 176.14(12)
O2 C4 C5 C6 1.62(18)
S2 O3 C5 C4 99.65(15)
S2 O3 C5 C6 -86.40(15)
C4 C5 C6 C3 -10.37(16)
O3 C5 C6 C3 175.02(12)
C4 C5 C6 C7 103.43(15)
O3 C5 C6 C7 -71.18(17)
O2 C3 C6 C5 14.60(14)
C10 C3 C6 C5 -102.05(14)
C2 C3 C6 C5 128.79(12)
O2 C3 C6 C7 -106.49(12)
C10 C3 C6 C7 136.86(13)
C2 C3 C6 C7 7.69(14)
O1 C1 C7 C8 -30.43(14)
C2 C1 C7 C8 -147.01(12)
O1 C1 C7 C6 88.77(13)
C2 C1 C7 C6 -27.80(14)
C5 C6 C7 C8 13.59(17)
C3 C6 C7 C8 123.09(12)
C5 C6 C7 C1 -97.39(13)
C3 C6 C7 C1 12.10(14)
C1 C7 C8 C9 30.21(14)
C6 C7 C8 C9 -82.21(13)
C1 C7 C8 Br1 -82.09(11)
C6 C7 C8 Br1 165.48(9)
C1 O1 C9 O4 -179.79(15)
C1 O1 C9 C8 0.25(16)
C7 C8 C9 O4 160.06(16)
Br1 C8 C9 O4 -83.18(18)
C7 C8 C9 O1 -19.98(15)
Br1 C8 C9 O1 96.78(11)
O6 S2 C11 F2 -173.31(12)
O5 S2 C11 F2 53.20(15)
O3 S2 C11 F2 -56.79(13)
O6 S2 C11 F1 -53.11(14)
O5 S2 C11 F1 173.39(12)
O3 S2 C11 F1 63.40(13)
O6 S2 C11 F3 66.89(14)
O5 S2 C11 F3 -66.60(14)
O3 S2 C11 F3 -176.59(11)
